data_4063426
loop_
_publ_author_name
'Shima, Takanori'
'Namura, Kyo'
'Kameo, Hajime'
'Kakuta, Satoshi'
'Suzuki, Hiroharu'

_publ_contact_author_address
;
       Hiroharu Suzuki
    Department of Applied Chemistry,
       Graduate School of Science and Engineering,
       Tokyo Institute of Technology,
       O-okayama, Meguro-ku, Tokyo
       152-8552, Japan 

;
_publ_contact_author_email hiroharu@o.cc.titech.ac.jp
_publ_contact_author_fax '+81 3 5734 3913'
_publ_contact_author_phone '+81 3 5734 2148'
_publ_section_title
;
 Synthesis and Structure of a Novel Ruthenium Hydrido Bis(dihydrogen)
 Complex with 1,4,7-Trimethyl-1,4,7-triazacyclononane Ligand: A Useful
 Precursor for Synthesis of Heterometallic Complexes
;
_journal_issue 2
_journal_name_full Organometallics
_journal_page_first 337
_journal_paper_doi 10.1021/om900692j
_journal_volume 29
_journal_year 2010
_chemical_formula_sum 'C9 H26 F6 N3 P Ru'
_chemical_formula_weight 422.37
_space_group_IT_number 14
_symmetry_cell_setting monoclinic
_symmetry_space_group_name_Hall '-P 2yn'
_symmetry_space_group_name_H-M 'P 1 21/n 1'
_atom_sites_solution_hydrogens geom
_atom_sites_solution_primary direct
_atom_sites_solution_secondary difmap
_audit_creation_method SHELXL-97
_cell_angle_alpha 90.00
_cell_angle_beta 117.0460(12)
_cell_angle_gamma 90.00
_cell_formula_units_Z 4
_cell_length_a 12.6272(4)
_cell_length_b 9.7739(3)
_cell_length_c 14.2836(6)
_cell_measurement_reflns_used 18743
_cell_measurement_temperature 153(2)
_cell_measurement_theta_max 30.03
_cell_measurement_theta_min 3.55
_cell_volume 1570.06(10)
_computing_cell_refinement PROCESS-AUTO
_computing_data_collection 'PROCESS-AUTO (Rigaku, 1998)'
_computing_data_reduction 'SHELXS-97 (Sheldrick, 1990)'
_computing_molecular_graphics 'ORTEX (P.McArdle, 1995)'
_computing_publication_material SHELXL-97
_computing_structure_refinement 'SHELXL-97 (Sheldrick, 1997)'
_computing_structure_solution SHELXS-97
_diffrn_ambient_temperature 153(2)
_diffrn_detector_area_resol_mean 10
_diffrn_measured_fraction_theta_full 0.995
_diffrn_measured_fraction_theta_max 0.995
_diffrn_measurement_device_type 'Rigaku R-AXIS RAPID Imaging Plate'
_diffrn_measurement_method \w
_diffrn_radiation_monochromator graphite
_diffrn_radiation_source 'Rigaku Rotating Anode Ultrax18'
_diffrn_radiation_type MoK\a
_diffrn_radiation_wavelength 0.71069
_diffrn_reflns_av_R_equivalents 0.0152
_diffrn_reflns_av_sigmaI/netI 0.0126
_diffrn_reflns_limit_h_max 17
_diffrn_reflns_limit_h_min -17
_diffrn_reflns_limit_k_max 13
_diffrn_reflns_limit_k_min -11
_diffrn_reflns_limit_l_max 20
_diffrn_reflns_limit_l_min -20
_diffrn_reflns_number 18743
_diffrn_reflns_theta_full 30.03
_diffrn_reflns_theta_max 30.03
_diffrn_reflns_theta_min 3.55
_exptl_absorpt_coefficient_mu 1.156
_exptl_absorpt_correction_T_max 1.0000
_exptl_absorpt_correction_T_min 0.7999
_exptl_absorpt_correction_type empirical
_exptl_crystal_colour colorless
_exptl_crystal_density_diffrn 1.787
_exptl_crystal_density_meas ?
_exptl_crystal_density_method 'not measured'
_exptl_crystal_description platelet
_exptl_crystal_F_000 856
_exptl_crystal_size_max 0.340
_exptl_crystal_size_mid 0.270
_exptl_crystal_size_min 0.050
_refine_diff_density_max 0.818
_refine_diff_density_min -0.677
_refine_diff_density_rms 0.088
_refine_ls_extinction_coef 0.0008(3)
_refine_ls_extinction_expression Fc^*^=kFc[1+0.001xFc^2^\l^3^/sin(2\q)]^-1/4^
_refine_ls_extinction_method SHELXL
_refine_ls_goodness_of_fit_ref 1.105
_refine_ls_hydrogen_treatment refall
_refine_ls_matrix_type full
_refine_ls_number_parameters 185
_refine_ls_number_reflns 4564
_refine_ls_number_restraints 0
_refine_ls_restrained_S_all 1.105
_refine_ls_R_factor_all 0.0296
_refine_ls_R_factor_gt 0.0265
_refine_ls_shift/su_max 0.001
_refine_ls_shift/su_mean 0.000
_refine_ls_structure_factor_coef Fsqd
_refine_ls_weighting_details 'calc w=1/[\s^2^(Fo^2^)+(0.0346P)^2^+1.2465P] where P=(Fo^2^+2Fc^2^)/3'
_refine_ls_weighting_scheme calc
_refine_ls_wR_factor_gt 0.0677
_refine_ls_wR_factor_ref 0.0697
_reflns_number_gt 4094
_reflns_number_total 4833
_reflns_threshold_expression >2sigma(I)
_cod_data_source_file om900692j_si_002.cif
_cod_data_source_block complex2PF6
_cod_depositor_comments
;
The following automatic conversions were performed:

'_symmetry_cell_setting' value 'Monoclinic' changed to 'monoclinic'
according to the built-in table from CIF Core dictionary named
'cif_core.dic' version 2.4.1 from
2010-06-29.

'_exptl_absorpt_correction_type' value 'Empirical'
changed to 'empirical' according to the built-in table from CIF Core
dictionary named 'cif_core.dic' version 2.4.1 from 2010-06-29.

Automatic conversion script
Id: cif_fix_values 1673 2011-04-08 12:14:43Z adriana 

The following automatic conversions were performed:

'_exptl_crystal_density_meas' value 'not measured' was changed to '?'
- the value is perceived as not measured.

Automatic conversion script
Id: cif_fix_values 3008 2015-01-20 13:52:24Z robertas 

The following automatic conversions were performed:

data name '_atom_site_symetry_multiplicity' was replaced with
'_atom_site_symmetry_multiplicity' as specified in the replacement
file 'data/replacement-values/replacement_tags.lst'.

Automatic conversion script
Id: cif_correct_tags 9268 2022-04-12 08:56:07Z antanas 
;
_cod_original_sg_symbol_H-M P21/n
_cod_database_code 4063426

loop_
_symmetry_equiv_pos_as_xyz
'x, y, z'
'x+1/2, -y+1/2, z+1/2'
'-x, -y, -z'
'-x-1/2, y-1/2, -z-1/2'

loop_
_atom_site_label
_atom_site_type_symbol
_atom_site_fract_x
_atom_site_fract_y
_atom_site_fract_z
_atom_site_U_iso_or_equiv
_atom_site_adp_type
_atom_site_occupancy
_atom_site_symmetry_multiplicity
_atom_site_calc_flag
_atom_site_refinement_flags
_atom_site_disorder_assembly
_atom_site_disorder_group
Ru1 Ru 0.347803(11) 0.745616(12) 0.161712(9) 0.01624(6) Uani 1 1 d . . .
N1 N 0.25025(12) 0.91211(14) 0.06285(11) 0.0190(3) Uani 1 1 d . . .
N2 N 0.42403(14) 0.73723(14) 0.05427(13) 0.0219(3) Uani 1 1 d . . .
N3 N 0.20770(13) 0.62572(15) 0.03468(11) 0.0214(3) Uani 1 1 d . . .
C1 C 0.33496(16) 0.97016(18) 0.02549(14) 0.0247(3) Uani 1 1 d . . .
H1A H 0.4023 1.0152 0.0849 0.030 Uiso 1 1 calc R . .
H1B H 0.2936 1.0399 -0.0294 0.030 Uiso 1 1 calc R . .
C2 C 0.38119(17) 0.85771(19) -0.01856(15) 0.0254(3) Uani 1 1 d . . .
H2A H 0.3171 0.8279 -0.0872 0.031 Uiso 1 1 calc R . .
H2B H 0.4474 0.8936 -0.0304 0.031 Uiso 1 1 calc R . .
C3 C 0.37858(17) 0.60622(19) -0.00528(16) 0.0290(4) Uani 1 1 d . . .
H3A H 0.4170 0.5278 0.0420 0.035 Uiso 1 1 calc R . .
H3B H 0.4000 0.6023 -0.0639 0.035 Uiso 1 1 calc R . .
C4 C 0.24502(17) 0.5948(2) -0.04876(15) 0.0282(4) Uani 1 1 d . . .
H4A H 0.2058 0.6596 -0.1079 0.034 Uiso 1 1 calc R . .
H4B H 0.2194 0.5010 -0.0759 0.034 Uiso 1 1 calc R . .
C5 C 0.10365(15) 0.7220(2) -0.00563(15) 0.0256(3) Uani 1 1 d . . .
H5A H 0.0733 0.7301 0.0470 0.031 Uiso 1 1 calc R . .
H5B H 0.0390 0.6846 -0.0711 0.031 Uiso 1 1 calc R . .
C6 C 0.13827(15) 0.86205(19) -0.02741(13) 0.0254(3) Uani 1 1 d . . .
H6A H 0.1498 0.8579 -0.0914 0.030 Uiso 1 1 calc R . .
H6B H 0.0731 0.9275 -0.0406 0.030 Uiso 1 1 calc R . .
C7 C 0.22059(17) 1.02253(19) 0.11877(15) 0.0276(4) Uani 1 1 d . . .
H7A H 0.2937 1.0555 0.1779 0.041 Uiso 1 1 calc R . .
H7B H 0.1667 0.9865 0.1451 0.041 Uiso 1 1 calc R . .
H7C H 0.1819 1.0982 0.0701 0.041 Uiso 1 1 calc R . .
C8 C 0.55678(18) 0.7339(2) 0.1070(2) 0.0353(5) Uani 1 1 d . . .
H8A H 0.5847 0.6557 0.1551 0.053 Uiso 1 1 calc R . .
H8B H 0.5876 0.8188 0.1467 0.053 Uiso 1 1 calc R . .
H8C H 0.5851 0.7251 0.0538 0.053 Uiso 1 1 calc R . .
C9 C 0.17475(19) 0.49617(19) 0.06965(17) 0.0315(4) Uani 1 1 d . . .
H9A H 0.1506 0.5163 0.1244 0.047 Uiso 1 1 calc R . .
H9B H 0.2433 0.4343 0.0979 0.047 Uiso 1 1 calc R . .
H9C H 0.1087 0.4526 0.0097 0.047 Uiso 1 1 calc R . .
P1 P 0.56107(5) 0.27231(5) 0.27958(4) 0.02464(10) Uani 1 1 d . . .
F1 F 0.46804(17) 0.28030(19) 0.15820(13) 0.0624(5) Uani 1 1 d . . .
F2 F 0.6453(2) 0.1828(3) 0.25110(16) 0.0944(8) Uani 1 1 d . . .
F3 F 0.65818(17) 0.26232(15) 0.40016(12) 0.0543(5) Uani 1 1 d . . .
F4 F 0.4792(2) 0.3637(2) 0.31141(18) 0.0806(6) Uani 1 1 d . . .
F5 F 0.49961(14) 0.13927(16) 0.29641(13) 0.0566(4) Uani 1 1 d . . .
F6 F 0.62098(18) 0.40945(19) 0.26594(13) 0.0717(6) Uani 1 1 d . . .

loop_
_atom_site_aniso_label
_atom_site_aniso_U_11
_atom_site_aniso_U_22
_atom_site_aniso_U_33
_atom_site_aniso_U_23
_atom_site_aniso_U_13
_atom_site_aniso_U_12
Ru1 0.01587(8) 0.01736(8) 0.01282(8) 0.00069(4) 0.00420(5) -0.00093(4)
N1 0.0200(6) 0.0189(6) 0.0191(6) 0.0015(5) 0.0098(5) 0.0025(5)
N2 0.0184(6) 0.0210(7) 0.0286(8) -0.0026(5) 0.0127(6) -0.0007(5)
N3 0.0232(6) 0.0223(7) 0.0210(6) -0.0042(5) 0.0121(5) -0.0077(5)
C1 0.0286(8) 0.0204(7) 0.0296(8) 0.0022(6) 0.0171(7) -0.0014(6)
C2 0.0295(8) 0.0250(8) 0.0295(8) 0.0022(7) 0.0202(7) -0.0024(7)
C3 0.0331(9) 0.0248(8) 0.0383(10) -0.0083(7) 0.0242(8) -0.0015(7)
C4 0.0347(9) 0.0274(8) 0.0273(8) -0.0097(7) 0.0184(7) -0.0091(7)
C5 0.0166(7) 0.0343(9) 0.0226(8) -0.0006(7) 0.0059(6) -0.0044(7)
C6 0.0197(7) 0.0306(9) 0.0206(7) 0.0026(6) 0.0044(6) 0.0022(7)
C7 0.0328(9) 0.0220(8) 0.0342(9) -0.0021(7) 0.0208(8) 0.0041(7)
C8 0.0177(8) 0.0368(10) 0.0519(13) -0.0028(9) 0.0164(9) 0.0006(7)
C9 0.0385(10) 0.0233(8) 0.0397(10) -0.0034(7) 0.0237(9) -0.0111(8)
P1 0.0274(2) 0.0231(2) 0.0223(2) 0.00002(16) 0.01035(18) -0.00107(17)
F1 0.0601(10) 0.0627(10) 0.0331(8) 0.0086(7) -0.0063(7) -0.0065(8)
F2 0.1057(17) 0.132(2) 0.0684(12) 0.0193(13) 0.0592(12) 0.0711(16)
F3 0.0638(11) 0.0526(9) 0.0263(7) 0.0029(5) 0.0029(7) -0.0229(7)
F4 0.1142(16) 0.0562(10) 0.1104(16) 0.0206(10) 0.0851(14) 0.0414(11)
F5 0.0534(9) 0.0370(7) 0.0561(9) 0.0073(6) 0.0047(7) -0.0212(7)
F6 0.0830(12) 0.0677(11) 0.0552(10) 0.0169(8) 0.0233(9) -0.0372(10)

loop_
_atom_type_symbol
_atom_type_description
_atom_type_scat_dispersion_real
_atom_type_scat_dispersion_imag
_atom_type_scat_source
C C 0.0033 0.0016 'International Tables Vol C Tables 4.2.6.8 and 6.1.1.4'
H H 0.0000 0.0000 'International Tables Vol C Tables 4.2.6.8 and 6.1.1.4'
N N 0.0061 0.0033 'International Tables Vol C Tables 4.2.6.8 and 6.1.1.4'
Ru Ru -1.2594 0.8363 'International Tables Vol C Tables 4.2.6.8 and 6.1.1.4'
P P 0.1023 0.0942 'International Tables Vol C Tables 4.2.6.8 and 6.1.1.4'
F F 0.0171 0.0103 'International Tables Vol C Tables 4.2.6.8 and 6.1.1.4'

loop_
_geom_angle_atom_site_label_1
_geom_angle_atom_site_label_2
_geom_angle_atom_site_label_3
_geom_angle
_geom_angle_site_symmetry_1
_geom_angle_site_symmetry_3
_geom_angle_publ_flag
N1 Ru1 N2 82.43(5) . . ?
N1 Ru1 N3 81.70(5) . . ?
N2 Ru1 N3 81.07(5) . . ?
C7 N1 C6 109.23(13) . . ?
C7 N1 C1 108.03(13) . . ?
C6 N1 C1 111.26(13) . . ?
C7 N1 Ru1 114.03(11) . . ?
C6 N1 Ru1 110.76(10) . . ?
C1 N1 Ru1 103.40(10) . . ?
C8 N2 C3 108.66(14) . . ?
C8 N2 C2 109.56(15) . . ?
C3 N2 C2 110.65(15) . . ?
C8 N2 Ru1 113.88(14) . . ?
C3 N2 Ru1 104.90(11) . . ?
C2 N2 Ru1 109.12(10) . . ?
C9 N3 C4 109.40(14) . . ?
C9 N3 C5 109.42(14) . . ?
C4 N3 C5 111.00(14) . . ?
C9 N3 Ru1 114.68(11) . . ?
C4 N3 Ru1 109.67(10) . . ?
C5 N3 Ru1 102.51(10) . . ?
N1 C1 C2 110.17(13) . . ?
N2 C2 C1 111.61(14) . . ?
N2 C3 C4 111.33(14) . . ?
N3 C4 C3 110.70(14) . . ?
N3 C5 C6 111.22(14) . . ?
N1 C6 C5 111.52(14) . . ?
F2 P1 F4 178.36(14) . . ?
F2 P1 F5 91.07(14) . . ?
F4 P1 F5 89.46(12) . . ?
F2 P1 F1 89.80(12) . . ?
F4 P1 F1 91.73(12) . . ?
F5 P1 F1 92.04(9) . . ?
F2 P1 F6 91.23(14) . . ?
F4 P1 F6 88.21(12) . . ?
F5 P1 F6 177.49(11) . . ?
F1 P1 F6 88.96(9) . . ?
F2 P1 F3 88.10(11) . . ?
F4 P1 F3 90.36(12) . . ?
F5 P1 F3 88.57(8) . . ?
F1 P1 F3 177.83(12) . . ?
F6 P1 F3 90.51(9) . . ?

loop_
_geom_bond_atom_site_label_1
_geom_bond_atom_site_label_2
_geom_bond_distance
_geom_bond_site_symmetry_2
_geom_bond_publ_flag
Ru1 N1 2.1395(14) . ?
Ru1 N2 2.1521(16) . ?
Ru1 N3 2.2082(14) . ?
N1 C7 1.488(2) . ?
N1 C6 1.498(2) . ?
N1 C1 1.507(2) . ?
N2 C8 1.493(2) . ?
N2 C3 1.500(2) . ?
N2 C2 1.500(2) . ?
N3 C9 1.488(2) . ?
N3 C4 1.498(2) . ?
N3 C5 1.502(2) . ?
C1 C2 1.510(2) . ?
C3 C4 1.513(3) . ?
C5 C6 1.511(3) . ?
P1 F2 1.5672(18) . ?
P1 F4 1.5817(17) . ?
P1 F5 1.5876(15) . ?
P1 F1 1.5937(16) . ?
P1 F6 1.5940(16) . ?
P1 F3 1.5996(16) . ?

loop_
_geom_torsion_atom_site_label_1
_geom_torsion_atom_site_label_2
_geom_torsion_atom_site_label_3
_geom_torsion_atom_site_label_4
_geom_torsion
_geom_torsion_site_symmetry_1
_geom_torsion_site_symmetry_2
_geom_torsion_site_symmetry_3
_geom_torsion_site_symmetry_4
_geom_torsion_publ_flag
N2 Ru1 N1 C7 -147.93(12) . . . . ?
N3 Ru1 N1 C7 130.05(12) . . . . ?
N2 Ru1 N1 C6 88.38(11) . . . . ?
N3 Ru1 N1 C6 6.36(11) . . . . ?
N2 Ru1 N1 C1 -30.89(10) . . . . ?
N3 Ru1 N1 C1 -112.91(10) . . . . ?
N1 Ru1 N2 C8 129.77(12) . . . . ?
N3 Ru1 N2 C8 -147.50(13) . . . . ?
N1 Ru1 N2 C3 -111.55(12) . . . . ?
N3 Ru1 N2 C3 -28.83(11) . . . . ?
N1 Ru1 N2 C2 7.03(11) . . . . ?
N3 Ru1 N2 C2 89.75(12) . . . . ?
N1 Ru1 N3 C9 -148.17(13) . . . . ?
N2 Ru1 N3 C9 128.25(13) . . . . ?
N1 Ru1 N3 C4 88.29(12) . . . . ?
N2 Ru1 N3 C4 4.71(12) . . . . ?
N1 Ru1 N3 C5 -29.70(10) . . . . ?
N2 Ru1 N3 C5 -113.28(11) . . . . ?
C7 N1 C1 C2 172.20(15) . . . . ?
C6 N1 C1 C2 -67.91(18) . . . . ?
Ru1 N1 C1 C2 51.02(15) . . . . ?
C8 N2 C2 C1 -105.93(18) . . . . ?
C3 N2 C2 C1 134.29(15) . . . . ?
Ru1 N2 C2 C1 19.36(17) . . . . ?
N1 C1 C2 N2 -48.50(19) . . . . ?
C8 N2 C3 C4 172.49(17) . . . . ?
C2 N2 C3 C4 -67.19(19) . . . . ?
Ru1 N2 C3 C4 50.35(17) . . . . ?
C9 N3 C4 C3 -105.61(17) . . . . ?
C5 N3 C4 C3 133.54(16) . . . . ?
Ru1 N3 C4 C3 20.98(18) . . . . ?
N2 C3 C4 N3 -48.7(2) . . . . ?
C9 N3 C5 C6 171.84(15) . . . . ?
C4 N3 C5 C6 -67.32(18) . . . . ?
Ru1 N3 C5 C6 49.72(15) . . . . ?
C7 N1 C6 C5 -107.11(17) . . . . ?
C1 N1 C6 C5 133.73(15) . . . . ?
Ru1 N1 C6 C5 19.30(17) . . . . ?
N3 C5 C6 N1 -48.3(2) . . . . ?
